data_4305272
loop_
_publ_author_name
'Yuandong Wu'
'Wolfgang Bensch'

_publ_section_title
;
Syntheses, Structures, and Spectroscopic Properties of K9Nd[PS4]4,
K3Nd[PS4]2, Cs3Nd[PS4]2, and K3Nd3[PS4]4
;
_journal_name_full 'Inorganic Chemistry'
_journal_page_first 7523
_journal_page_last 7534
_journal_paper_doi 10.1021/ic800143x
_journal_volume 47
_journal_year 2008
_chemical_formula_moiety 'Nd3 P4 S16, 3(K)'
_chemical_formula_sum 'K3 Nd3 P4 S16'
_chemical_formula_weight 1186.86
_space_group_IT_number 15
_symmetry_cell_setting monoclinic
_symmetry_space_group_name_Hall '-C 2yc'
_symmetry_space_group_name_H-M 'C 1 2/c 1'
_atom_sites_solution_primary direct
_atom_sites_solution_secondary difmap
_audit_creation_date 2007-05-29T11:33:30-00:00
_audit_creation_method SHELXL-97
_cell_angle_alpha 90.00
_cell_angle_beta 90.396(10)
_cell_angle_gamma 90.00
_cell_formula_units_Z 4
_cell_length_a 16.1496(14)
_cell_length_b 11.6357(7)
_cell_length_c 14.6784(11)
_cell_measurement_reflns_used 8000
_cell_measurement_temperature 220(2)
_cell_measurement_theta_max 28
_cell_measurement_theta_min 2.5
_cell_volume 2758.2(4)
_computing_structure_refinement 'SHELXL-97 (Sheldrick, 1997)'
_diffrn_ambient_temperature 220(2)
_diffrn_measured_fraction_theta_full 0.965
_diffrn_measured_fraction_theta_max 0.965
_diffrn_measurement_device_type 'Stoe Imaging Diffraction System'
_diffrn_measurement_method '\f scans'
_diffrn_radiation_monochromator graphite
_diffrn_radiation_source 'fine-focus sealed tube'
_diffrn_radiation_type MoK\a
_diffrn_radiation_wavelength 0.71073
_diffrn_reflns_av_R_equivalents 0.0381
_diffrn_reflns_av_sigmaI/netI 0.0318
_diffrn_reflns_limit_h_max 21
_diffrn_reflns_limit_h_min -19
_diffrn_reflns_limit_k_max 15
_diffrn_reflns_limit_k_min -14
_diffrn_reflns_limit_l_max 19
_diffrn_reflns_limit_l_min -19
_diffrn_reflns_number 8010
_diffrn_reflns_theta_full 28.05
_diffrn_reflns_theta_max 28.05
_diffrn_reflns_theta_min 2.52
_diffrn_standards_decay_% 0
_diffrn_standards_interval_count 0
_diffrn_standards_interval_time 0
_diffrn_standards_number 0
_exptl_absorpt_coefficient_mu 7.454
_exptl_absorpt_correction_T_max 0.3979
_exptl_absorpt_correction_T_min 0.3028
_exptl_absorpt_correction_type numerical
_exptl_absorpt_process_details X-shape
_exptl_crystal_colour colorless
_exptl_crystal_density_diffrn 2.858
_exptl_crystal_density_method 'not measured'
_exptl_crystal_description polyhedron
_exptl_crystal_F_000 2212
_exptl_crystal_size_max 0.13
_exptl_crystal_size_mid 0.09
_exptl_crystal_size_min 0.07
_refine_diff_density_max 1.677
_refine_diff_density_min -2.511
_refine_diff_density_rms 0.259
_refine_ls_extinction_coef 0.00138(8)
_refine_ls_extinction_expression Fc^*^=kFc[1+0.001xFc^2^\l^3^/sin(2\q)]^-1/4^
_refine_ls_extinction_method SHELXL
_refine_ls_goodness_of_fit_ref 0.993
_refine_ls_matrix_type full
_refine_ls_number_parameters 121
_refine_ls_number_reflns 3238
_refine_ls_number_restraints 0
_refine_ls_restrained_S_all 0.993
_refine_ls_R_factor_all 0.0344
_refine_ls_R_factor_gt 0.0302
_refine_ls_shift/su_max 0.001
_refine_ls_shift/su_mean 0.000
_refine_ls_structure_factor_coef Fsqd
_refine_ls_weighting_details 'calc w=1/[\s^2^(Fo^2^)+(0.0596P)^2^+0.0000P] where P=(Fo^2^+2Fc^2^)/3'
_refine_ls_weighting_scheme calc
_refine_ls_wR_factor_gt 0.0771
_refine_ls_wR_factor_ref 0.0792
_reflns_number_gt 2894
_reflns_number_total 3238
_reflns_threshold_expression >2sigma(I)
_cod_data_source_file ic800143x-file001_4.cif
_cod_data_source_block K3Nd3P4S16
_cod_original_sg_symbol_H-M 'C 2/c'
_cod_database_code 4305272

loop_
_symmetry_equiv_pos_as_xyz
'x, y, z'
'-x, y, -z+1/2'
'x+1/2, y+1/2, z'
'-x+1/2, y+1/2, -z+1/2'
'-x, -y, -z'
'x, -y, z-1/2'
'-x+1/2, -y+1/2, -z'
'x+1/2, -y+1/2, z-1/2'

loop_
_atom_site_label
_atom_site_type_symbol
_atom_site_fract_x
_atom_site_fract_y
_atom_site_fract_z
_atom_site_U_iso_or_equiv
_atom_site_adp_type
_atom_site_occupancy
_atom_site_symmetry_multiplicity
_atom_site_calc_flag
_atom_site_refinement_flags
_atom_site_disorder_assembly
_atom_site_disorder_group
Nd1 Nd 0.369721(13) 0.118029(19) 0.486924(14) 0.00576(9) Uani 1 1 d . . .
Nd2 Nd 0.0000 0.25069(3) 0.2500 0.00488(10) Uani 1 2 d S . .
K1 K 0.29134(7) 0.32024(9) 0.16210(7) 0.0182(2) Uani 1 1 d . . .
K2 K 0.0000 0.0000 0.0000 0.0154(3) Uani 1 2 d S . .
P1 P 0.08243(6) 0.31539(9) 0.02341(7) 0.0061(2) Uani 1 1 d . . .
P2 P 0.18461(6) 0.14642(10) 0.35975(7) 0.0058(2) Uani 1 1 d . . .
S1 S 0.11185(7) 0.18287(9) 0.10609(7) 0.0090(2) Uani 1 1 d . . .
S2 S 0.31478(7) 0.10685(9) 0.02618(8) 0.0115(2) Uani 1 1 d . . .
S3 S 0.49053(7) 0.23820(10) 0.08189(7) 0.0111(2) Uani 1 1 d . . .
S4 S 0.02019(6) 0.43466(9) 0.10337(7) 0.0066(2) Uani 1 1 d . . .
S5 S 0.29673(7) 0.10112(10) 0.31029(7) 0.0110(2) Uani 1 1 d . . .
S6 S 0.09218(7) 0.04887(9) 0.30638(7) 0.0096(2) Uani 1 1 d . . .
S7 S 0.18554(6) 0.13209(9) 0.49870(7) 0.0072(2) Uani 1 1 d . . .
S8 S 0.16028(6) 0.31586(9) 0.32713(7) 0.0075(2) Uani 1 1 d . . .

loop_
_atom_site_aniso_label
_atom_site_aniso_U_11
_atom_site_aniso_U_22
_atom_site_aniso_U_33
_atom_site_aniso_U_23
_atom_site_aniso_U_13
_atom_site_aniso_U_12
Nd1 0.00500(13) 0.00654(14) 0.00573(13) -0.00088(7) -0.00027(8) 0.00176(7)
Nd2 0.00462(16) 0.00638(17) 0.00365(15) 0.000 0.00011(11) 0.000
K1 0.0201(5) 0.0173(5) 0.0173(5) -0.0034(4) 0.0056(4) -0.0039(4)
K2 0.0174(7) 0.0112(7) 0.0178(7) -0.0046(5) 0.0050(5) -0.0016(5)
P1 0.0063(5) 0.0054(5) 0.0065(5) -0.0007(4) 0.0022(4) -0.0011(4)
P2 0.0054(5) 0.0060(5) 0.0059(5) 0.0004(4) -0.0010(4) 0.0017(4)
S1 0.0094(5) 0.0081(5) 0.0096(5) 0.0005(4) 0.0030(4) 0.0010(4)
S2 0.0111(5) 0.0090(5) 0.0146(5) -0.0011(4) 0.0072(4) -0.0025(4)
S3 0.0114(5) 0.0126(5) 0.0091(5) -0.0047(4) 0.0000(4) 0.0003(4)
S4 0.0073(4) 0.0064(5) 0.0061(4) 0.0001(3) 0.0011(3) -0.0004(4)
S5 0.0083(5) 0.0187(6) 0.0061(5) -0.0015(4) 0.0011(4) 0.0052(4)
S6 0.0101(5) 0.0073(5) 0.0112(5) -0.0004(4) -0.0042(4) -0.0006(4)
S7 0.0075(5) 0.0093(5) 0.0049(4) 0.0009(3) 0.0003(4) 0.0019(4)
S8 0.0094(5) 0.0073(5) 0.0057(4) -0.0007(4) -0.0010(3) 0.0012(4)

loop_
_atom_type_symbol
_atom_type_description
_atom_type_scat_dispersion_real
_atom_type_scat_dispersion_imag
_atom_type_scat_source
P P 0.1023 0.0942 'International Tables Vol C Tables 4.2.6.8 and 6.1.1.4'
S S 0.1246 0.1234 'International Tables Vol C Tables 4.2.6.8 and 6.1.1.4'
K K 0.2009 0.2494 'International Tables Vol C Tables 4.2.6.8 and 6.1.1.4'
Nd Nd -0.1943 3.0179 'International Tables Vol C Tables 4.2.6.8 and 6.1.1.4'

loop_
_geom_angle_atom_site_label_1
_geom_angle_atom_site_label_2
_geom_angle_atom_site_label_3
_geom_angle
_geom_angle_site_symmetry_1
_geom_angle_site_symmetry_3
_geom_angle_publ_flag
S2 Nd1 S3 141.15(3) 6_556 2_655 ?
S2 Nd1 S5 89.61(3) 6_556 . ?
S3 Nd1 S5 92.01(3) 2_655 . ?
S2 Nd1 S8 89.94(3) 6_556 7_556 ?
S3 Nd1 S8 110.13(3) 2_655 7_556 ?
S5 Nd1 S8 144.10(3) . 7_556 ?
S2 Nd1 S7 74.00(3) 6_556 . ?
S3 Nd1 S7 141.86(3) 2_655 . ?
S5 Nd1 S7 69.52(3) . . ?
S8 Nd1 S7 75.89(3) 7_556 . ?
S2 Nd1 S4 87.09(3) 6_556 8_556 ?
S3 Nd1 S4 70.38(3) 2_655 8_556 ?
S5 Nd1 S4 145.75(3) . 8_556 ?
S8 Nd1 S4 70.02(3) 7_556 8_556 ?
S7 Nd1 S4 140.85(3) . 8_556 ?
S2 Nd1 S7 140.99(3) 6_556 7_556 ?
S3 Nd1 S7 77.83(3) 2_655 7_556 ?
S5 Nd1 S7 90.54(3) . 7_556 ?
S8 Nd1 S7 68.19(3) 7_556 7_556 ?
S7 Nd1 S7 69.61(3) . 7_556 ?
S4 Nd1 S7 112.87(3) 8_556 7_556 ?
S2 Nd1 S4 68.24(3) 6_556 4_545 ?
S3 Nd1 S4 74.12(3) 2_655 4_545 ?
S5 Nd1 S4 78.29(3) . 4_545 ?
S8 Nd1 S4 133.92(3) 7_556 4_545 ?
S7 Nd1 S4 129.84(3) . 4_545 ?
S4 Nd1 S4 68.85(3) 8_556 4_545 ?
S7 Nd1 S4 149.28(3) 7_556 4_545 ?
S6 Nd2 S6 71.75(4) 2 . ?
S6 Nd2 S1 83.84(3) 2 . ?
S6 Nd2 S1 70.49(3) . . ?
S6 Nd2 S1 70.49(3) 2 2 ?
S6 Nd2 S1 83.84(3) . 2 ?
S1 Nd2 S1 148.40(4) . 2 ?
S6 Nd2 S8 140.70(3) 2 . ?
S6 Nd2 S8 69.35(3) . . ?
S1 Nd2 S8 78.34(3) . . ?
S1 Nd2 S8 110.10(3) 2 . ?
S6 Nd2 S8 69.35(3) 2 2 ?
S6 Nd2 S8 140.70(3) . 2 ?
S1 Nd2 S8 110.10(3) . 2 ?
S1 Nd2 S8 78.34(3) 2 2 ?
S8 Nd2 S8 149.88(4) . 2 ?
S6 Nd2 S4 135.39(3) 2 2 ?
S6 Nd2 S4 115.07(3) . 2 ?
S1 Nd2 S4 140.75(3) . 2 ?
S1 Nd2 S4 66.87(3) 2 2 ?
S8 Nd2 S4 69.10(3) . 2 ?
S8 Nd2 S4 89.57(3) 2 2 ?
S6 Nd2 S4 115.07(3) 2 . ?
S6 Nd2 S4 135.39(3) . . ?
S1 Nd2 S4 66.87(3) . . ?
S1 Nd2 S4 140.75(3) 2 . ?
S8 Nd2 S4 89.57(3) . . ?
S8 Nd2 S4 69.10(3) 2 . ?
S4 Nd2 S4 91.02(4) 2 . ?
S2 K1 S8 122.34(4) . . ?
S2 K1 S6 130.05(5) . 4 ?
S8 K1 S6 106.53(4) . 4 ?
S2 K1 S2 75.23(4) . 7 ?
S8 K1 S2 106.77(4) . 7 ?
S6 K1 S2 101.54(4) 4 7 ?
S2 K1 S5 79.18(4) . . ?
S8 K1 S5 61.01(3) . . ?
S6 K1 S5 120.78(4) 4 . ?
S2 K1 S5 137.60(4) 7 . ?
S2 K1 S1 65.84(3) . . ?
S8 K1 S1 67.19(3) . . ?
S6 K1 S1 153.96(4) 4 . ?
S2 K1 S1 59.35(3) 7 . ?
S5 K1 S1 79.51(4) . . ?
S2 K1 S3 58.45(3) . . ?
S8 K1 S3 147.33(4) . . ?
S6 K1 S3 75.31(4) 4 . ?
S2 K1 S3 104.66(4) 7 . ?
S5 K1 S3 89.50(4) . . ?
S1 K1 S3 124.28(4) . . ?
S2 K1 S5 145.43(4) . 4 ?
S8 K1 S5 70.56(3) . 4 ?
S6 K1 S5 58.28(3) 4 4 ?
S2 K1 S5 70.23(3) 7 4 ?
S5 K1 S5 128.90(3) . 4 ?
S1 K1 S5 96.74(4) . 4 ?
S3 K1 S5 129.85(4) . 4 ?
S2 K1 P1 32.67(3) . 7 ?
S8 K1 P1 153.94(4) . 7 ?
S6 K1 P1 97.41(4) 4 7 ?
S2 K1 P1 77.63(3) 7 7 ?
S5 K1 P1 97.98(4) . 7 ?
S1 K1 P1 95.33(3) . 7 ?
S3 K1 P1 32.12(2) . 7 ?
S5 K1 P1 132.95(4) 4 7 ?
S2 K1 P2 134.62(4) . 4 ?
S8 K1 P2 98.39(4) . 4 ?
S6 K1 P2 31.98(2) 4 4 ?
S2 K1 P2 74.43(3) 7 4 ?
S5 K1 P2 143.72(4) . 4 ?
S1 K1 P2 122.11(4) . 4 ?
S3 K1 P2 98.37(4) . 4 ?
S5 K1 P2 31.48(3) 4 4 ?
P1 K1 P2 107.43(4) 7 4 ?
S2 K1 K2 86.60(3) . 3 ?
S8 K1 K2 151.01(4) . 3 ?
S6 K1 K2 44.80(2) 4 3 ?
S2 K1 K2 80.33(3) 7 3 ?
S5 K1 K2 131.33(4) . 3 ?
S1 K1 K2 135.08(3) . 3 ?
S3 K1 K2 44.80(2) . 3 ?
S5 K1 K2 86.40(3) 4 3 ?
P1 K1 K2 54.42(2) 7 3 ?
P2 K1 K2 55.63(2) 4 3 ?
S1 K2 S1 180.00(5) . 5 ?
S1 K2 S6 106.31(3) . 6 ?
S1 K2 S6 73.69(3) 5 6 ?
S1 K2 S6 73.69(3) . 2 ?
S1 K2 S6 106.31(3) 5 2 ?
S6 K2 S6 180.00(5) 6 2 ?
S1 K2 S3 117.93(3) . 3_445 ?
S1 K2 S3 62.07(3) 5 3_445 ?
S6 K2 S3 100.36(3) 6 3_445 ?
S6 K2 S3 79.64(3) 2 3_445 ?
S1 K2 S3 62.07(3) . 7 ?
S1 K2 S3 117.93(3) 5 7 ?
S6 K2 S3 79.64(3) 6 7 ?
S6 K2 S3 100.36(3) 2 7 ?
S3 K2 S3 180.00(4) 3_445 7 ?
S1 K2 S7 101.17(3) . 2 ?
S1 K2 S7 78.83(3) 5 2 ?
S6 K2 S7 119.68(3) 6 2 ?
S6 K2 S7 60.32(3) 2 2 ?
S3 K2 S7 112.22(3) 3_445 2 ?
S3 K2 S7 67.78(3) 7 2 ?
S1 K2 S7 78.83(3) . 6 ?
S1 K2 S7 101.17(3) 5 6 ?
S6 K2 S7 60.32(3) 6 6 ?
S6 K2 S7 119.68(3) 2 6 ?
S3 K2 S7 67.78(3) 3_445 6 ?
S3 K2 S7 112.22(3) 7 6 ?
S7 K2 S7 180.00(4) 2 6 ?
S1 K2 K1 117.48(2) . 3_445 ?
S1 K2 K1 62.52(2) 5 3_445 ?
S6 K2 K1 134.82(2) 6 3_445 ?
S6 K2 K1 45.18(2) 2 3_445 ?
S3 K2 K1 49.98(2) 3_445 3_445 ?
S3 K2 K1 130.02(2) 7 3_445 ?
S7 K2 K1 63.46(2) 2 3_445 ?
S7 K2 K1 116.54(2) 6 3_445 ?
S1 K2 K1 62.52(2) . 7 ?
S1 K2 K1 117.48(2) 5 7 ?
S6 K2 K1 45.18(2) 6 7 ?
S6 K2 K1 134.82(2) 2 7 ?
S3 K2 K1 130.02(2) 3_445 7 ?
S3 K2 K1 49.98(2) 7 7 ?
S7 K2 K1 116.54(2) 2 7 ?
S7 K2 K1 63.46(2) 6 7 ?
K1 K2 K1 180.00(4) 3_445 7 ?
S1 P1 S2 111.52(7) . 7 ?
S1 P1 S3 110.83(7) . 7 ?
S2 P1 S3 109.56(7) 7 7 ?
S1 P1 S4 106.45(6) . . ?
S2 P1 S4 107.72(6) 7 . ?
S3 P1 S4 110.69(6) 7 . ?
S1 P1 K1 89.33(5) . 7 ?
S2 P1 K1 58.58(4) 7 7 ?
S3 P1 K1 68.61(5) 7 7 ?
S4 P1 K1 162.71(6) . 7 ?
S5 P2 S6 111.92(7) . . ?
S5 P2 S7 109.61(6) . . ?
S6 P2 S7 109.85(7) . . ?
S5 P2 S8 109.54(7) . . ?
S6 P2 S8 107.83(6) . . ?
S7 P2 S8 107.99(6) . . ?
S5 P2 K1 67.70(5) . 4_545 ?
S6 P2 K1 59.19(4) . 4_545 ?
S7 P2 K1 90.15(5) . 4_545 ?
S8 P2 K1 161.05(5) . 4_545 ?
P1 S1 Nd2 94.88(5) . . ?
P1 S1 K2 94.93(4) . . ?
Nd2 S1 K2 100.59(3) . . ?
P1 S1 K1 89.03(5) . . ?
Nd2 S1 K1 103.30(4) . . ?
K2 S1 K1 155.36(4) . . ?
P1 S2 Nd1 94.65(5) 7 6 ?
P1 S2 K1 88.76(5) 7 . ?
Nd1 S2 K1 151.94(5) 6 . ?
P1 S2 K1 90.36(5) 7 7 ?
Nd1 S2 K1 103.06(4) 6 7 ?
K1 S2 K1 104.77(4) . 7 ?
P1 S3 Nd1 92.08(5) 7 2_655 ?
P1 S3 K2 91.97(5) 7 3 ?
Nd1 S3 K2 106.69(4) 2_655 3 ?
P1 S3 K1 79.26(5) 7 . ?
Nd1 S3 K1 165.64(4) 2_655 . ?
K2 S3 K1 85.22(3) 3 . ?
P1 S4 Nd1 86.30(4) . 8_455 ?
P1 S4 Nd2 89.11(5) . . ?
Nd1 S4 Nd2 99.61(3) 8_455 . ?
P1 S4 Nd1 86.38(5) . 4 ?
Nd1 S4 Nd1 111.15(3) 8_455 4 ?
Nd2 S4 Nd1 148.51(3) . 4 ?
P2 S5 Nd1 91.21(5) . . ?
P2 S5 K1 90.88(5) . . ?
Nd1 S5 K1 123.16(4) . . ?
P2 S5 K1 80.82(5) . 4_545 ?
Nd1 S5 K1 97.01(3) . 4_545 ?
K1 S5 K1 139.24(3) . 4_545 ?
P2 S6 Nd2 91.84(5) . . ?
P2 S6 K2 95.74(5) . 2 ?
Nd2 S6 K2 98.81(3) . 2 ?
P2 S6 K1 88.83(5) . 4_545 ?
Nd2 S6 K1 171.02(5) . 4_545 ?
K2 S6 K1 90.03(3) 2 4_545 ?
P2 S7 Nd1 86.97(5) . . ?
P2 S7 Nd1 89.49(5) . 7_556 ?
Nd1 S7 Nd1 110.39(3) . 7_556 ?
P2 S7 K2 92.43(4) . 2 ?
Nd1 S7 K2 149.57(4) . 2 ?
Nd1 S7 K2 100.02(3) 7_556 2 ?
P2 S8 Nd1 93.91(5) . 7_556 ?
P2 S8 Nd2 90.50(4) . . ?
Nd1 S8 Nd2 106.41(4) 7_556 . ?
P2 S8 K1 93.69(5) . . ?
Nd1 S8 K1 145.32(4) 7_556 . ?
Nd2 S8 K1 107.30(3) . . ?

loop_
_geom_bond_atom_site_label_1
_geom_bond_atom_site_label_2
_geom_bond_distance
_geom_bond_site_symmetry_2
_geom_bond_publ_flag
Nd1 S2 2.8236(11) 6_556 ?
Nd1 S3 2.8461(12) 2_655 ?
Nd1 S5 2.8475(11) . ?
Nd1 S8 2.8800(11) 7_556 ?
Nd1 S7 2.9852(11) . ?
Nd1 S4 3.0241(10) 8_556 ?
Nd1 S7 3.0491(11) 7_556 ?
Nd1 S4 3.0826(11) 4_545 ?
Nd2 S6 2.8980(11) 2 ?
Nd2 S6 2.8980(11) . ?
Nd2 S1 2.8984(11) . ?
Nd2 S1 2.8984(11) 2 ?
Nd2 S8 2.9183(10) . ?
Nd2 S8 2.9183(10) 2 ?
Nd2 S4 3.0546(10) 2 ?
Nd2 S4 3.0546(10) . ?
K1 S2 3.2093(16) . ?
K1 S8 3.2282(16) . ?
K1 S6 3.2890(15) 4 ?
K1 S2 3.3511(16) 7 ?
K1 S5 3.3522(16) . ?
K1 S1 3.4059(15) . ?
K1 S3 3.5634(16) . ?
K1 S5 3.5883(16) 4 ?
K1 P1 3.7600(16) 7 ?
K1 P2 3.8288(15) 4 ?
K1 K2 4.6370(12) 3 ?
K2 S1 3.1901(11) . ?
K2 S1 3.1901(11) 5 ?
K2 S6 3.2672(12) 6 ?
K2 S6 3.2672(12) 2 ?
K2 S3 3.2788(12) 3_445 ?
K2 S3 3.2788(12) 7 ?
K2 S7 3.3677(11) 2 ?
K2 S7 3.3677(11) 6 ?
K2 K1 4.6370(12) 3_445 ?
K2 K1 4.6370(12) 7 ?
P1 S1 2.0170(15) . ?
P1 S2 2.0299(16) 7 ?
P1 S3 2.0350(14) 7 ?
P1 S4 2.0810(15) . ?
P1 K1 3.7600(16) 7 ?
P2 S5 2.0253(16) . ?
P2 S6 2.0283(14) . ?
P2 S7 2.0464(15) . ?
P2 S8 2.0659(15) . ?
P2 K1 3.8288(15) 4_545 ?
S2 P1 2.0299(16) 7 ?
S2 Nd1 2.8236(11) 6 ?
S2 K1 3.3511(16) 7 ?
S3 P1 2.0350(14) 7 ?
S3 Nd1 2.8461(12) 2_655 ?
S3 K2 3.2788(12) 3 ?
S4 Nd1 3.0241(10) 8_455 ?
S4 Nd1 3.0826(11) 4 ?
S5 K1 3.5883(16) 4_545 ?
S6 K2 3.2672(12) 2 ?
S6 K1 3.2890(15) 4_545 ?
S7 Nd1 3.0491(11) 7_556 ?
S7 K2 3.3677(11) 2 ?
S8 Nd1 2.8800(11) 7_556 ?
